data_1568355
loop_
_publ_author_name
'Mehra, Kundan Singh'
'Jha, Shivangee'
'Menon, Anila M.'
'Chopra, Deepak'
'Sankar, Jeyaraman'

_publ_section_title
;
 The deeper it goes, the brighter it glows: NIR emissive nitro-terrylene
 diimides with deep LUMOs.
;
_journal_issue 12
_journal_name_full 'Chemical science'
_journal_page_first 3147
_journal_page_last 3153
_journal_paper_doi 10.1039/d2sc06162g
_journal_volume 14
_journal_year 2023
_chemical_formula_moiety 'C58 H43 N5 O10'
_chemical_formula_sum 'C58 H43 N5 O10'
_chemical_formula_weight 969.97
_space_group_crystal_system triclinic
_space_group_IT_number 2
_space_group_name_Hall '-P 1'
_space_group_name_H-M_alt 'P -1'
_atom_sites_solution_hydrogens geom
_atom_sites_solution_primary direct
_audit_creation_date 2022-06-03
_audit_creation_method
;
Olex2 1.3
(compiled 2020.11.12 svn.r5f609507 for OlexSys, GUI svn.r6408)
;
_audit_update_record
;
2022-08-30 deposited with the CCDC.	2023-01-30 downloaded from the CCDC.
;
_cell_angle_alpha 100.242(6)
_cell_angle_beta 95.440(6)
_cell_angle_gamma 96.856(7)
_cell_formula_units_Z 1
_cell_length_a 8.7404(11)
_cell_length_b 9.8973(14)
_cell_length_c 15.641(2)
_cell_measurement_reflns_used 6974
_cell_measurement_temperature 120.0
_cell_measurement_theta_max 27.42
_cell_measurement_theta_min 2.36
_cell_volume 1312.6(3)
_computing_cell_refinement 'SAINT v8.37A (Bruker, 2015)'
_computing_data_reduction 'SAINT v8.37A (Bruker, 2015)'
_computing_molecular_graphics 'Olex2 1.3 (Dolomanov et al., 2009)'
_computing_publication_material 'Olex2 1.3 (Dolomanov et al., 2009)'
_computing_structure_refinement 'SHELXL 2018/3 (Sheldrick, 2015)'
_computing_structure_solution 'XT  (Sheldrick, 2015)'
_diffrn_ambient_temperature 120.0
_diffrn_measured_fraction_theta_full 0.983
_diffrn_measured_fraction_theta_max 0.941
_diffrn_measurement_device_type 'Bruker APEX-II CCD'
_diffrn_measurement_method '\f and \w scans'
_diffrn_radiation_type MoK\a
_diffrn_radiation_wavelength 0.71073
_diffrn_reflns_av_R_equivalents 0.1360
_diffrn_reflns_av_unetI/netI 0.2754
_diffrn_reflns_Laue_measured_fraction_full 0.983
_diffrn_reflns_Laue_measured_fraction_max 0.941
_diffrn_reflns_limit_h_max 11
_diffrn_reflns_limit_h_min -9
_diffrn_reflns_limit_k_max 12
_diffrn_reflns_limit_k_min -13
_diffrn_reflns_limit_l_max 21
_diffrn_reflns_limit_l_min -21
_diffrn_reflns_number 16099
_diffrn_reflns_point_group_measured_fraction_full 0.983
_diffrn_reflns_point_group_measured_fraction_max 0.941
_diffrn_reflns_theta_full 25.242
_diffrn_reflns_theta_max 28.698
_diffrn_reflns_theta_min 2.112
_diffrn_source_current 0.0
_diffrn_source_power 0.0
_diffrn_source_voltage 0.0
_diffrn_standards_number 0
_exptl_absorpt_coefficient_mu 0.085
_exptl_absorpt_correction_T_max 0.3872
_exptl_absorpt_correction_T_min 0.2333
_exptl_absorpt_correction_type numerical
_exptl_absorpt_process_details
;
SADABS-2014/5 (Bruker,2014/5) was used for absorption correction.
wR2(int) was 0.1317 before and 0.0897 after correction.
The Ratio of minimum to maximum transmission is 0.6025.
The \l/2 correction factor is 0.00150.
;
_exptl_crystal_colour 'clear greenish blue'
_exptl_crystal_colour_lustre clear
_exptl_crystal_colour_modifier greenish
_exptl_crystal_colour_primary blue
_exptl_crystal_density_diffrn 1.227
_exptl_crystal_description plate
_exptl_crystal_F_000 506
_exptl_crystal_size_max 0.264
_exptl_crystal_size_mid 0.091
_exptl_crystal_size_min 0.065
_refine_diff_density_max 0.522
_refine_diff_density_min -0.736
_refine_diff_density_rms 0.099
_refine_ls_extinction_method none
_refine_ls_goodness_of_fit_ref 1.098
_refine_ls_hydrogen_treatment constr
_refine_ls_matrix_type full
_refine_ls_number_parameters 371
_refine_ls_number_reflns 6375
_refine_ls_number_restraints 354
_refine_ls_restrained_S_all 1.132
_refine_ls_R_factor_all 0.2968
_refine_ls_R_factor_gt 0.1396
_refine_ls_shift/su_max 0.000
_refine_ls_shift/su_mean 0.000
_refine_ls_structure_factor_coef Fsqd
_refine_ls_weighting_details 'w=1/[\s^2^(Fo^2^)+(0.2000P)^2^] where P=(Fo^2^+2Fc^2^)/3'
_refine_ls_weighting_scheme calc
_refine_ls_wR_factor_gt 0.3880
_refine_ls_wR_factor_ref 0.4474
_reflns_Friedel_coverage 0.000
_reflns_number_gt 2044
_reflns_number_total 6375
_reflns_threshold_expression 'I > 2\s(I)'
_cod_data_source_file d2sc06162g3.cif
_cod_data_source_block TDI_N3
_cod_depositor_comments 'Adding full bibliography for 1568354--1568358.cif.'
_cod_database_code 1568355
_shelx_shelxl_version_number 2018/3
_shelx_space_group_comment
;
The symmetry employed for this shelxl refinement is uniquely defined
by the following loop, which should always be used as a source of
symmetry information in preference to the above space-group names.
They are only intended as comments.
;
_shelx_estimated_absorpt_t_max 0.994
_shelx_estimated_absorpt_t_min 0.978
_olex2_refinement_description
;
1. Fixed Uiso
 At 1.2 times of:
  All C(H) groups
 At 1.5 times of:
  All C(H,H,H) groups
2. Uiso/Uaniso restraints and constraints
All non-hydrogen atoms have similar U: within 2A with sigma of 0.002 and sigma
for terminal atoms of 0.004 within 2A
3. Others
 Fixed Sof: N2(0.5) O3(0.5) O4(0.5) C19A(0.5) C20A(0.5) C14B(0.5) C18B(0.5)
 H18B(0.5) C19B(0.5) H19B(0.5) C20B(0.5) C14A(0.5) C18A(0.5) H18A(0.5)
4.a Ternary CH refined with riding coordinates:
 C3(H3), C10(H10)
4.b Aromatic/amide H refined with riding coordinates:
 C27(H27), C26(H26), C24(H24), C7(H7), C8(H8), C6(H6), C18B(H18B), C19B(H19B),
 C18A(H18A)
4.c Fitted hexagon refined as free rotating group:
 C15(C14B,C18B,C19B,C20B,C21)
4.d Idealised Me refined as rotating group:
 C5(H5A,H5B,H5C), C4(H4A,H4B,H4C), C12(H12B,H12A,H12C), C11(H11A,H11B,H11C)
;
_smtbx_masks_void_probe_radius 1.2
_smtbx_masks_void_truncation_radius 1.2
_olex2_submission_original_sample_id TDI_N3
_olex2_submission_special_instructions 'No special instructions were received'

loop_
_space_group_symop_operation_xyz
'x, y, z'
'-x, -y, -z'

loop_
_atom_site_label
_atom_site_type_symbol
_atom_site_fract_x
_atom_site_fract_y
_atom_site_fract_z
_atom_site_U_iso_or_equiv
_atom_site_adp_type
_atom_site_occupancy
_atom_site_site_symmetry_order
_atom_site_calc_flag
_atom_site_refinement_flags_posn
_atom_site_refinement_flags_adp
_atom_site_refinement_flags_occupancy
_atom_site_disorder_assembly
_atom_site_disorder_group
O2 O 0.7092(5) 0.3286(4) 0.1102(3) 0.0406(11) Uani 1 1 d . U . . .
N1 N 0.5294(6) 0.3272(5) 0.2044(3) 0.0356(8) Uani 1 1 d . U . . .
O1 O 0.3454(5) 0.3309(5) 0.2994(3) 0.0497(12) Uani 1 1 d . U . . .
O6 O 1.2451(5) 0.7156(5) 0.2963(4) 0.0521(13) Uani 1 1 d . U . . .
N3 N 1.1380(7) 0.7108(6) 0.2430(4) 0.0486(11) Uani 1 1 d . U . . .
C29 C 0.9556(7) 0.9386(6) 0.4728(4) 0.0343(11) Uani 1 1 d . U . . .
C28 C 0.9972(7) 1.1078(6) 0.6115(4) 0.0332(12) Uani 1 1 d . U . . .
C27 C 0.8826(7) 1.0258(6) 0.6405(4) 0.0334(10) Uani 1 1 d . U . . .
H27 H 0.858256 1.051864 0.698530 0.040 Uiso 1 1 calc R U . . .
C16 C 0.7522(7) 0.5124(6) 0.2326(4) 0.0344(9) Uani 1 1 d . U . . .
C22 C 0.9238(7) 0.7550(7) 0.3378(4) 0.0343(10) Uani 1 1 d . U . . .
C25 C 0.8264(7) 0.8708(6) 0.5025(4) 0.0347(8) Uani 1 1 d . U . . .
C26 C 0.8029(7) 0.9085(7) 0.5887(4) 0.0336(10) Uani 1 1 d . U . . .
H26 H 0.729598 0.851507 0.612661 0.040 Uiso 1 1 calc R U . . .
C13 C 0.4698(7) 0.3862(7) 0.2776(4) 0.0375(9) Uani 1 1 d . U . . .
O5 O 1.1473(6) 0.7203(6) 0.1664(4) 0.0731(15) Uani 1 1 d . U . . .
C1 C 0.4448(7) 0.1998(7) 0.1540(4) 0.0382(9) Uani 1 1 d . U . . .
C24 C 0.8897(7) 0.5659(7) 0.2108(5) 0.0377(10) Uani 1 1 d . U . . .
H24 H 0.927277 0.524201 0.158869 0.045 Uiso 1 1 calc R U . . .
C23 C 0.9763(7) 0.6828(7) 0.2651(5) 0.0398(9) Uani 1 1 d . U . . .
C9 C 0.3247(8) 0.2052(7) 0.0867(5) 0.0424(10) Uani 1 1 d . U . . .
C2 C 0.4876(7) 0.0739(7) 0.1687(4) 0.0405(10) Uani 1 1 d . U . . .
C17 C 0.6633(7) 0.3842(7) 0.1753(4) 0.0350(9) Uani 1 1 d . U . . .
C7 C 0.2927(8) -0.0444(7) 0.0548(5) 0.0428(11) Uani 1 1 d . U . . .
H7 H 0.240924 -0.129364 0.020444 0.051 Uiso 1 1 calc R U . . .
C8 C 0.2498(8) 0.0786(7) 0.0393(5) 0.0433(11) Uani 1 1 d . U . . .
H8 H 0.166957 0.077245 -0.004944 0.052 Uiso 1 1 calc R U . . .
C3 C 0.6216(7) 0.0697(7) 0.2397(5) 0.0434(11) Uani 1 1 d . U . . .
H3 H 0.646413 0.164893 0.276467 0.052 Uiso 1 1 calc R U . . .
C6 C 0.4092(7) -0.0460(7) 0.1193(5) 0.0414(11) Uani 1 1 d . U . . .
H6 H 0.436024 -0.132375 0.129781 0.050 Uiso 1 1 calc R U . . .
C10 C 0.2841(8) 0.3404(8) 0.0681(5) 0.0492(12) Uani 1 1 d . U . . .
H10 H 0.341384 0.417637 0.114243 0.059 Uiso 1 1 calc R U . . .
C5 C 0.7652(8) 0.0368(8) 0.2011(5) 0.0527(17) Uani 1 1 d . U . . .
H5A H 0.742507 -0.051902 0.159689 0.079 Uiso 1 1 calc R U . . .
H5B H 0.845571 0.030387 0.247711 0.079 Uiso 1 1 calc R U . . .
H5C H 0.801841 0.110205 0.170287 0.079 Uiso 1 1 calc R U . . .
C4 C 0.5757(8) -0.0279(8) 0.2999(5) 0.0547(17) Uani 1 1 d . U . . .
H4A H 0.487941 0.002119 0.329253 0.082 Uiso 1 1 calc R U . . .
H4B H 0.663782 -0.027121 0.343827 0.082 Uiso 1 1 calc R U . . .
H4C H 0.545722 -0.122003 0.265709 0.082 Uiso 1 1 calc R U . . .
C12 C 0.3239(10) 0.3627(9) -0.0196(6) 0.0680(19) Uani 1 1 d . U . . .
H12B H 0.436307 0.367540 -0.020675 0.102 Uiso 1 1 calc R U . . .
H12A H 0.290691 0.449681 -0.030901 0.102 Uiso 1 1 calc R U . . .
H12C H 0.270737 0.285483 -0.064822 0.102 Uiso 1 1 calc R U . . .
C11 C 0.1132(9) 0.3480(9) 0.0647(6) 0.0708(19) Uani 1 1 d . U . . .
H11A H 0.056391 0.270302 0.021137 0.106 Uiso 1 1 calc R U . . .
H11B H 0.091716 0.435634 0.048409 0.106 Uiso 1 1 calc R U . . .
H11C H 0.079912 0.343070 0.122275 0.106 Uiso 1 1 calc R U . . .
N2 N 0.4743(12) 0.7895(12) 0.5069(7) 0.0381(11) Uani 0.5 1 d . U P A 1
O3 O 0.4127(11) 0.7294(10) 0.5550(7) 0.0515(19) Uani 0.5 1 d . U P A 1
O4 O 0.4616(10) 0.9053(10) 0.4994(6) 0.0425(18) Uani 0.5 1 d . U P A 1
C19A C 0.5657(15) 0.7079(14) 0.4437(9) 0.0365(9) Uani 0.5 1 d . U P A 1
C20A C 0.7159(15) 0.7623(14) 0.4403(9) 0.0358(9) Uani 0.5 1 d . U P A 1
C15 C 0.6965(6) 0.5765(5) 0.3100(3) 0.0340(8) Uani 1 1 d G U . . .
C14B C 0.5628(7) 0.5144(7) 0.3368(5) 0.0362(9) Uani 0.5 1 d G U P A 2
C18B C 0.5148(7) 0.5703(9) 0.4161(5) 0.0366(9) Uani 0.5 1 d G U P A 2
H18B H 0.423425 0.527907 0.434468 0.044 Uiso 0.5 1 calc R U P A 2
C19B C 0.6005(9) 0.6883(10) 0.4687(4) 0.0366(9) Uani 0.5 1 d G U P A 2
H19B H 0.567647 0.726486 0.522882 0.044 Uiso 0.5 1 calc R U P A 2
C20B C 0.7342(8) 0.7504(7) 0.4418(4) 0.0357(9) Uani 0.5 1 d G U P A 2
C21 C 0.7822(5) 0.6945(5) 0.3625(3) 0.0340(8) Uani 1 1 d G U . A .
C14A C 0.5551(15) 0.5220(15) 0.3287(10) 0.0361(9) Uani 0.5 1 d . U P A 1
C18A C 0.4827(15) 0.5902(14) 0.3952(9) 0.0365(9) Uani 0.5 1 d . U P A 1
H18A H 0.381410 0.556618 0.406195 0.044 Uiso 0.5 1 calc R U P A 1

loop_
_atom_site_aniso_label
_atom_site_aniso_U_11
_atom_site_aniso_U_22
_atom_site_aniso_U_33
_atom_site_aniso_U_23
_atom_site_aniso_U_13
_atom_site_aniso_U_12
O2 0.045(2) 0.036(2) 0.037(2) -0.003(2) 0.0062(19) 0.0032(19)
N1 0.0375(15) 0.0317(15) 0.0358(15) 0.0030(13) 0.0009(13) 0.0053(13)
O1 0.047(2) 0.048(3) 0.046(3) -0.005(2) 0.009(2) -0.009(2)
O6 0.039(2) 0.046(3) 0.070(3) 0.008(2) 0.004(2) 0.009(2)
N3 0.0477(19) 0.0462(19) 0.049(2) 0.0042(19) 0.0086(18) -0.0019(17)
C29 0.038(2) 0.030(2) 0.033(2) 0.0021(19) 0.0041(19) 0.0066(18)
C28 0.038(2) 0.032(2) 0.031(2) 0.007(2) 0.007(2) 0.006(2)
C27 0.037(2) 0.032(2) 0.031(2) 0.0065(18) 0.0083(17) 0.0038(17)
C16 0.0372(15) 0.0309(15) 0.0345(16) 0.0048(14) 0.0016(14) 0.0061(14)
C22 0.0342(17) 0.0333(17) 0.0348(18) 0.0051(16) 0.0037(15) 0.0055(15)
C25 0.0371(15) 0.0322(15) 0.0336(15) 0.0026(14) 0.0051(13) 0.0049(13)
C26 0.0366(18) 0.0323(18) 0.0320(19) 0.0053(16) 0.0073(16) 0.0037(16)
C13 0.0386(15) 0.0344(15) 0.0367(15) 0.0013(14) 0.0037(13) 0.0027(13)
O5 0.070(3) 0.078(3) 0.061(3) 0.000(3) 0.018(3) -0.023(2)
C1 0.0403(16) 0.0346(16) 0.0387(16) 0.0047(14) 0.0005(14) 0.0082(14)
C24 0.0397(18) 0.0349(18) 0.0368(18) 0.0040(16) 0.0043(16) 0.0028(16)
C23 0.0400(16) 0.0377(17) 0.0401(17) 0.0044(15) 0.0060(15) 0.0022(15)
C9 0.0451(17) 0.0382(17) 0.0427(18) 0.0058(16) 0.0001(15) 0.0073(15)
C2 0.0429(17) 0.0381(17) 0.0399(18) 0.0064(15) 0.0011(15) 0.0078(15)
C17 0.0384(16) 0.0307(16) 0.0349(17) 0.0045(15) 0.0011(15) 0.0055(14)
C7 0.046(2) 0.037(2) 0.042(2) 0.0030(18) 0.0011(17) 0.0017(17)
C8 0.045(2) 0.0395(19) 0.042(2) 0.0046(18) -0.0005(17) 0.0028(17)
C3 0.045(2) 0.044(2) 0.042(2) 0.0092(18) -0.0008(18) 0.0107(18)
C6 0.0452(19) 0.0359(19) 0.041(2) 0.0043(17) 0.0016(17) 0.0052(17)
C10 0.054(2) 0.043(2) 0.050(2) 0.008(2) -0.0006(19) 0.0096(19)
C5 0.052(3) 0.056(3) 0.049(3) 0.008(3) 0.003(3) 0.010(3)
C4 0.052(3) 0.061(3) 0.052(3) 0.016(3) -0.003(3) 0.010(3)
C12 0.080(4) 0.055(3) 0.070(4) 0.014(3) 0.006(3) 0.012(3)
C11 0.074(4) 0.060(4) 0.079(4) 0.010(3) 0.010(3) 0.014(3)
N2 0.0395(18) 0.0378(18) 0.0337(19) -0.0009(17) 0.0057(17) 0.0022(17)
O3 0.055(4) 0.048(4) 0.040(4) -0.014(3) 0.015(3) -0.013(3)
O4 0.044(3) 0.050(4) 0.031(3) -0.004(3) 0.005(3) 0.016(3)
C19A 0.0377(15) 0.0351(15) 0.0346(15) 0.0016(14) 0.0052(13) 0.0037(13)
C20A 0.0372(15) 0.0341(15) 0.0347(15) 0.0021(13) 0.0059(13) 0.0041(13)
C15 0.0362(14) 0.0315(14) 0.0338(15) 0.0048(13) 0.0031(13) 0.0056(12)
C14B 0.0376(15) 0.0335(15) 0.0354(15) 0.0024(13) 0.0040(13) 0.0038(13)
C18B 0.0380(15) 0.0345(15) 0.0354(16) 0.0024(14) 0.0047(14) 0.0035(14)
C19B 0.0380(15) 0.0351(15) 0.0347(15) 0.0017(14) 0.0055(13) 0.0036(13)
C20B 0.0372(15) 0.0340(15) 0.0346(15) 0.0022(13) 0.0059(13) 0.0041(13)
C21 0.0351(14) 0.0326(14) 0.0338(15) 0.0039(13) 0.0051(13) 0.0054(13)
C14A 0.0376(15) 0.0336(15) 0.0353(15) 0.0025(13) 0.0039(13) 0.0038(13)
C18A 0.0377(15) 0.0345(15) 0.0352(16) 0.0024(14) 0.0043(14) 0.0037(14)

loop_
_atom_type_symbol
_atom_type_description
_atom_type_scat_dispersion_real
_atom_type_scat_dispersion_imag
_atom_type_scat_source
C C 0.0033 0.0016 'International Tables Vol C Tables 4.2.6.8 and 6.1.1.4'
H H 0.0000 0.0000 'International Tables Vol C Tables 4.2.6.8 and 6.1.1.4'
N N 0.0061 0.0033 'International Tables Vol C Tables 4.2.6.8 and 6.1.1.4'
O O 0.0106 0.0060 'International Tables Vol C Tables 4.2.6.8 and 6.1.1.4'

loop_
_geom_angle_atom_site_label_1
_geom_angle_atom_site_label_2
_geom_angle_atom_site_label_3
_geom_angle
_geom_angle_site_symmetry_1
_geom_angle_site_symmetry_3
_geom_angle_publ_flag
C13 N1 C1 117.2(6) . . ?
C13 N1 C17 124.1(6) . . ?
C17 N1 C1 118.7(5) . . ?
O6 N3 O5 124.9(6) . . ?
O6 N3 C23 120.3(7) . . ?
O5 N3 C23 114.7(6) . . ?
C28 C29 C29 117.6(8) 2_776 2_776 ?
C25 C29 C29 120.0(7) . 2_776 ?
C25 C29 C28 122.4(6) . 2_776 ?
C29 C28 C22 117.1(6) 2_776 2_776 ?
C27 C28 C29 118.8(6) . 2_776 ?
C27 C28 C22 124.1(6) . 2_776 ?
C28 C27 H27 118.9 . . ?
C26 C27 C28 122.2(6) . . ?
C26 C27 H27 118.9 . . ?
C24 C16 C17 119.1(6) . . ?
C24 C16 C15 119.6(6) . . ?
C15 C16 C17 121.3(6) . . ?
C23 C22 C28 124.1(6) . 2_776 ?
C23 C22 C21 116.3(6) . . ?
C21 C22 C28 119.5(5) . 2_776 ?
C29 C25 C20A 119.9(8) . . ?
C29 C25 C20B 117.6(6) . . ?
C26 C25 C29 118.7(6) . . ?
C26 C25 C20A 121.4(8) . . ?
C26 C25 C20B 123.3(6) . . ?
C27 C26 C25 121.3(7) . . ?
C27 C26 H26 119.4 . . ?
C25 C26 H26 119.4 . . ?
N1 C13 C14B 118.8(6) . . ?
N1 C13 C14A 117.3(8) . . ?
O1 C13 N1 121.0(6) . . ?
O1 C13 C14B 120.0(6) . . ?
O1 C13 C14A 121.6(8) . . ?
C9 C1 N1 119.3(5) . . ?
C2 C1 N1 119.3(5) . . ?
C2 C1 C9 121.4(6) . . ?
C16 C24 H24 120.1 . . ?
C16 C24 C23 119.7(6) . . ?
C23 C24 H24 120.1 . . ?
C22 C23 N3 123.2(6) . . ?
C22 C23 C24 123.3(6) . . ?
C24 C23 N3 113.0(6) . . ?
C1 C9 C10 121.4(6) . . ?
C8 C9 C1 116.4(6) . . ?
C8 C9 C10 122.3(6) . . ?
C1 C2 C3 120.8(6) . . ?
C6 C2 C1 118.8(6) . . ?
C6 C2 C3 120.3(6) . . ?
O2 C17 N1 121.1(6) . . ?
O2 C17 C16 122.0(6) . . ?
N1 C17 C16 116.7(6) . . ?
C8 C7 H7 119.7 . . ?
C6 C7 H7 119.7 . . ?
C6 C7 C8 120.6(7) . . ?
C9 C8 H8 119.2 . . ?
C7 C8 C9 121.5(6) . . ?
C7 C8 H8 119.2 . . ?
C2 C3 H3 107.1 . . ?
C5 C3 C2 111.9(6) . . ?
C5 C3 H3 107.1 . . ?
C5 C3 C4 111.2(6) . . ?
C4 C3 C2 112.3(6) . . ?
C4 C3 H3 107.1 . . ?
C2 C6 C7 121.2(6) . . ?
C2 C6 H6 119.4 . . ?
C7 C6 H6 119.4 . . ?
C9 C10 H10 109.3 . . ?
C9 C10 C11 112.6(7) . . ?
C12 C10 C9 111.7(6) . . ?
C12 C10 H10 109.3 . . ?
C12 C10 C11 104.6(7) . . ?
C11 C10 H10 109.3 . . ?
C3 C5 H5A 109.5 . . ?
C3 C5 H5B 109.5 . . ?
C3 C5 H5C 109.5 . . ?
H5A C5 H5B 109.5 . . ?
H5A C5 H5C 109.5 . . ?
H5B C5 H5C 109.5 . . ?
C3 C4 H4A 109.5 . . ?
C3 C4 H4B 109.5 . . ?
C3 C4 H4C 109.5 . . ?
H4A C4 H4B 109.5 . . ?
H4A C4 H4C 109.5 . . ?
H4B C4 H4C 109.5 . . ?
C10 C12 H12B 109.5 . . ?
C10 C12 H12A 109.5 . . ?
C10 C12 H12C 109.5 . . ?
H12B C12 H12A 109.5 . . ?
H12B C12 H12C 109.5 . . ?
H12A C12 H12C 109.5 . . ?
C10 C11 H11A 109.5 . . ?
C10 C11 H11B 109.5 . . ?
C10 C11 H11C 109.5 . . ?
H11A C11 H11B 109.5 . . ?
H11A C11 H11C 109.5 . . ?
H11B C11 H11C 109.5 . . ?
O3 N2 O4 125.5(12) . . ?
O3 N2 C19A 116.6(11) . . ?
O4 N2 C19A 117.6(12) . . ?
C20A C19A N2 117.5(12) . . ?
C18A C19A N2 113.8(11) . . ?
C18A C19A C20A 128.6(12) . . ?
C19A C20A C25 131.8(12) . . ?
C19A C20A C21 113.1(11) . . ?
C21 C20A C25 115.0(10) . . ?
C14B C15 C16 119.7(5) . . ?
C14B C15 C21 120.0 . . ?
C21 C15 C16 120.1(5) . . ?
C14A C15 C16 118.1(8) . . ?
C14A C15 C21 121.8(8) . . ?
C15 C14B C13 119.0(5) . . ?
C15 C14B C18B 120.0 . . ?
C18B C14B C13 121.0(5) . . ?
C14B C18B H18B 120.0 . . ?
C19B C18B C14B 120.0 . . ?
C19B C18B H18B 120.0 . . ?
C18B C19B H19B 120.0 . . ?
C20B C19B C18B 120.0 . . ?
C20B C19B H19B 120.0 . . ?
C19B C20B C25 117.9(5) . . ?
C19B C20B C21 120.0 . . ?
C21 C20B C25 122.0(5) . . ?
C22 C21 C20A 121.0(7) . . ?
C15 C21 C22 120.5(4) . . ?
C15 C21 C20A 118.3(7) . . ?
C20B C21 C22 119.4(4) . . ?
C20B C21 C15 120.0 . . ?
C15 C14A C13 121.9(11) . . ?
C15 C14A C18A 121.4(12) . . ?
C18A C14A C13 116.7(11) . . ?
C19A C18A C14A 115.7(13) . . ?
C19A C18A H18A 122.2 . . ?
C14A C18A H18A 122.2 . . ?

loop_
_geom_bond_atom_site_label_1
_geom_bond_atom_site_label_2
_geom_bond_distance
_geom_bond_site_symmetry_2
_geom_bond_publ_flag
O2 C17 1.196(7) . ?
N1 C13 1.368(8) . ?
N1 C1 1.439(8) . ?
N1 C17 1.389(8) . ?
O1 C13 1.261(8) . ?
O6 N3 1.184(7) . ?
N3 O5 1.228(8) . ?
N3 C23 1.492(9) . ?
C29 C29 1.444(12) 2_776 ?
C29 C28 1.432(9) 2_776 ?
C29 C25 1.404(9) . ?
C28 C27 1.375(9) . ?
C28 C22 1.496(9) 2_776 ?
C27 H27 0.9500 . ?
C27 C26 1.362(8) . ?
C16 C24 1.353(9) . ?
C16 C17 1.498(9) . ?
C16 C15 1.420(8) . ?
C22 C23 1.379(9) . ?
C22 C21 1.427(8) . ?
C25 C26 1.376(9) . ?
C25 C20A 1.496(15) . ?
C25 C20B 1.482(8) . ?
C26 H26 0.9500 . ?
C13 C14B 1.524(8) . ?
C13 C14A 1.506(15) . ?
C1 C9 1.427(9) . ?
C1 C2 1.393(9) . ?
C24 H24 0.9500 . ?
C24 C23 1.397(9) . ?
C9 C8 1.390(9) . ?
C9 C10 1.495(9) . ?
C2 C3 1.546(9) . ?
C2 C6 1.362(9) . ?
C7 H7 0.9500 . ?
C7 C8 1.370(9) . ?
C7 C6 1.367(9) . ?
C8 H8 0.9500 . ?
C3 H3 1.0000 . ?
C3 C5 1.489(10) . ?
C3 C4 1.510(10) . ?
C6 H6 0.9500 . ?
C10 H10 1.0000 . ?
C10 C12 1.494(11) . ?
C10 C11 1.501(10) . ?
C5 H5A 0.9800 . ?
C5 H5B 0.9800 . ?
C5 H5C 0.9800 . ?
C4 H4A 0.9800 . ?
C4 H4B 0.9800 . ?
C4 H4C 0.9800 . ?
C12 H12B 0.9800 . ?
C12 H12A 0.9800 . ?
C12 H12C 0.9800 . ?
C11 H11A 0.9800 . ?
C11 H11B 0.9800 . ?
C11 H11C 0.9800 . ?
N2 O3 1.170(14) . ?
N2 O4 1.190(13) . ?
N2 C19A 1.512(16) . ?
C19A C20A 1.368(18) . ?
C19A C18A 1.356(17) . ?
C20A C21 1.484(15) . ?
C15 C14B 1.3900 . ?
C15 C21 1.3900 . ?
C15 C14A 1.367(16) . ?
C14B C18B 1.3900 . ?
C18B H18B 0.9500 . ?
C18B C19B 1.3900 . ?
C19B H19B 0.9500 . ?
C19B C20B 1.3900 . ?
C20B C21 1.3900 . ?
C14A C18A 1.384(18) . ?
C18A H18A 0.9500 . ?

loop_
_geom_torsion_atom_site_label_1
_geom_torsion_atom_site_label_2
_geom_torsion_atom_site_label_3
_geom_torsion_atom_site_label_4
_geom_torsion
_geom_torsion_site_symmetry_1
_geom_torsion_site_symmetry_2
_geom_torsion_site_symmetry_3
_geom_torsion_site_symmetry_4
_geom_torsion_publ_flag
N1 C13 C14B C15 7.1(8) . . . . ?
N1 C13 C14B C18B -173.7(5) . . . . ?
N1 C13 C14A C15 -8.0(16) . . . . ?
N1 C13 C14A C18A 171.3(10) . . . . ?
N1 C1 C9 C8 178.7(6) . . . . ?
N1 C1 C9 C10 -0.5(10) . . . . ?
N1 C1 C2 C3 1.5(10) . . . . ?
N1 C1 C2 C6 -178.5(6) . . . . ?
O1 C13 C14B C15 -177.7(5) . . . . ?
O1 C13 C14B C18B 1.5(8) . . . . ?
O1 C13 C14A C15 174.3(10) . . . . ?
O1 C13 C14A C18A -6.4(15) . . . . ?
O6 N3 C23 C22 50.8(9) . . . . ?
O6 N3 C23 C24 -122.0(7) . . . . ?
C29 C29 C25 C26 -11.2(10) 2_776 . . . ?
C29 C29 C25 C20A 167.6(8) 2_776 . . . ?
C29 C29 C25 C20B 176.4(7) 2_776 . . . ?
C29 C28 C27 C26 -6.1(9) 2_776 . . . ?
C29 C25 C26 C27 12.9(9) . . . . ?
C29 C25 C20A C19A -160.1(13) . . . . ?
C29 C25 C20A C21 23.8(14) . . . . ?
C29 C25 C20B C19B -176.0(5) . . . . ?
C29 C25 C20B C21 7.7(8) . . . . ?
C28 C29 C25 C26 170.1(5) 2_776 . . . ?
C28 C29 C25 C20A -11.2(10) 2_776 . . . ?
C28 C29 C25 C20B -2.3(9) 2_776 . . . ?
C28 C27 C26 C25 -4.3(9) . . . . ?
C28 C22 C23 N3 18.0(10) 2_776 . . . ?
C28 C22 C23 C24 -170.0(6) 2_776 . . . ?
C28 C22 C21 C20A -3.0(11) 2_776 . . . ?
C28 C22 C21 C15 171.7(5) 2_776 . . . ?
C28 C22 C21 C20B -11.5(7) 2_776 . . . ?
C16 C24 C23 N3 167.7(6) . . . . ?
C16 C24 C23 C22 -5.1(10) . . . . ?
C16 C15 C14B C13 -6.1(6) . . . . ?
C16 C15 C14B C18B 174.7(5) . . . . ?
C16 C15 C21 C22 2.1(7) . . . . ?
C16 C15 C21 C20A 176.9(8) . . . . ?
C16 C15 C21 C20B -174.7(5) . . . . ?
C16 C15 C14A C13 9.1(16) . . . . ?
C16 C15 C14A C18A -170.2(10) . . . . ?
C22 C28 C27 C26 173.2(5) 2_776 . . . ?
C25 C20A C21 C22 -16.5(15) . . . . ?
C25 C20A C21 C15 168.7(6) . . . . ?
C25 C20B C21 C22 -0.6(7) . . . . ?
C25 C20B C21 C15 176.3(7) . . . . ?
C26 C25 C20A C19A 18.6(19) . . . . ?
C26 C25 C20A C21 -157.5(8) . . . . ?
C26 C25 C20B C19B 12.0(8) . . . . ?
C26 C25 C20B C21 -164.3(5) . . . . ?
C13 N1 C1 C9 88.2(8) . . . . ?
C13 N1 C1 C2 -95.3(7) . . . . ?
C13 N1 C17 O2 -179.1(5) . . . . ?
C13 N1 C17 C16 4.8(8) . . . . ?
C13 C14B C18B C19B -179.2(7) . . . . ?
C13 C14A C18A C19A 176.2(11) . . . . ?
O5 N3 C23 C22 -132.8(7) . . . . ?
O5 N3 C23 C24 54.4(8) . . . . ?
C1 N1 C13 O1 -0.3(9) . . . . ?
C1 N1 C13 C14B 174.9(6) . . . . ?
C1 N1 C13 C14A -178.0(7) . . . . ?
C1 N1 C17 O2 -0.6(8) . . . . ?
C1 N1 C17 C16 -176.7(5) . . . . ?
C1 C9 C8 C7 -1.9(11) . . . . ?
C1 C9 C10 C12 112.9(8) . . . . ?
C1 C9 C10 C11 -129.8(8) . . . . ?
C1 C2 C3 C5 -104.5(8) . . . . ?
C1 C2 C3 C4 129.7(7) . . . . ?
C1 C2 C6 C7 1.4(11) . . . . ?
C24 C16 C17 O2 -1.1(9) . . . . ?
C24 C16 C17 N1 174.9(6) . . . . ?
C24 C16 C15 C14B -173.9(5) . . . . ?
C24 C16 C15 C21 0.7(8) . . . . ?
C24 C16 C15 C14A 178.2(9) . . . . ?
C23 C22 C21 C20A 179.3(8) . . . . ?
C23 C22 C21 C15 -6.1(8) . . . . ?
C23 C22 C21 C20B 170.7(5) . . . . ?
C9 C1 C2 C3 177.9(7) . . . . ?
C9 C1 C2 C6 -2.0(11) . . . . ?
C2 C1 C9 C8 2.2(10) . . . . ?
C2 C1 C9 C10 -177.0(7) . . . . ?
C17 N1 C13 O1 178.3(6) . . . . ?
C17 N1 C13 C14B -6.6(9) . . . . ?
C17 N1 C13 C14A 0.5(10) . . . . ?
C17 N1 C1 C9 -90.4(7) . . . . ?
C17 N1 C1 C2 86.1(8) . . . . ?
C17 C16 C24 C23 -177.9(5) . . . . ?
C17 C16 C15 C14B 4.5(7) . . . . ?
C17 C16 C15 C21 179.2(5) . . . . ?
C17 C16 C15 C14A -3.3(11) . . . . ?
C8 C9 C10 C12 -66.3(9) . . . . ?
C8 C9 C10 C11 51.1(10) . . . . ?
C8 C7 C6 C2 -1.2(11) . . . . ?
C3 C2 C6 C7 -178.5(7) . . . . ?
C6 C2 C3 C5 75.5(9) . . . . ?
C6 C2 C3 C4 -50.4(9) . . . . ?
C6 C7 C8 C9 1.4(11) . . . . ?
C10 C9 C8 C7 177.3(7) . . . . ?
N2 C19A C20A C25 18(2) . . . . ?
N2 C19A C20A C21 -165.7(10) . . . . ?
N2 C19A C18A C14A 171.8(12) . . . . ?
O3 N2 C19A C20A -128.1(14) . . . . ?
O3 N2 C19A C18A 54.0(15) . . . . ?
O4 N2 C19A C20A 57.3(16) . . . . ?
O4 N2 C19A C18A -120.6(13) . . . . ?
C19A C20A C21 C22 166.6(9) . . . . ?
C19A C20A C21 C15 -8.1(16) . . . . ?
C20A C25 C26 C27 -165.8(8) . . . . ?
C20A C19A C18A C14A -6(2) . . . . ?
C15 C16 C24 C23 0.6(9) . . . . ?
C15 C16 C17 O2 -179.6(6) . . . . ?
C15 C16 C17 N1 -3.6(8) . . . . ?
C15 C14B C18B C19B 0.0 . . . . ?
C15 C14A C18A C19A -4.5(19) . . . . ?
C14B C15 C21 C22 176.8(5) . . . . ?
C14B C15 C21 C20B 0.0 . . . . ?
C14B C18B C19B C20B 0.0 . . . . ?
C18B C19B C20B C25 -176.4(7) . . . . ?
C18B C19B C20B C21 0.0 . . . . ?
C19B C20B C21 C22 -176.8(5) . . . . ?
C19B C20B C21 C15 0.0 . . . . ?
C20B C25 C26 C27 -175.1(6) . . . . ?
C21 C22 C23 N3 -164.4(6) . . . . ?
C21 C22 C23 C24 7.7(9) . . . . ?
C21 C15 C14B C13 179.3(7) . . . . ?
C21 C15 C14B C18B 0.0 . . . . ?
C21 C15 C14A C13 -173.5(7) . . . . ?
C21 C15 C14A C18A 7.2(18) . . . . ?
C14A C15 C21 C22 -175.3(9) . . . . ?
C14A C15 C21 C20A -0.5(14) . . . . ?
C18A C19A C20A C25 -164.3(13) . . . . ?
C18A C19A C20A C21 12(2) . . . . ?

loop_
_smtbx_masks_void_nr
_smtbx_masks_void_average_x
_smtbx_masks_void_average_y
_smtbx_masks_void_average_z
_smtbx_masks_void_volume
_smtbx_masks_void_count_electrons
_smtbx_masks_void_content
1 0.000 0.500 0.500 171.3 46.0 '1 TOLUENE'
2 0.459 0.650 0.167 15.4 0.0 ?
3 0.541 0.350 0.833 15.4 0.0 ?
